data_1514018
loop_
_publ_author_name
'Woodley, S. M.'
'Catlow, C. R. A.'
'Piszora, P.'
'Stempin, K.'
'Wolska, E.'

_publ_section_title
;
 Computer modeling study of the lithium ion distribution in quaternary Li-
 Mn - Fe - O spinels
;
_journal_coden_ASTM JSSCBI
_journal_name_full 'Journal of Solid State Chemistry'
_journal_page_first 310
_journal_page_last 316
_journal_paper_doi 10.1006/jssc.2000.8770
_journal_volume 153
_journal_year 2000
_chemical_formula_structural 'Li (Li0.09 Mn1.96) O4'
_chemical_formula_sum 'Li1.09 Mn1.96 O4'
_chemical_name_systematic
;
Lithium Iron(III) Manganese Oxide (1.09/1.96/4)
;
_space_group_IT_number 212
_symmetry_Int_Tables_number 212
_symmetry_space_group_name_Hall 'P 4acd 2ab 3'
_symmetry_space_group_name_H-M 'P 43 3 2'
_audit_creation_date 2006/04/01
_cell_angle_alpha 90.
_cell_angle_beta 90.
_cell_angle_gamma 90.
_cell_formula_units_Z 8
_cell_length_a 8.2164
_cell_length_b 8.2164
_cell_length_c 8.2164
_cell_volume 554.683
_cod_data_source_file 'data_LiMn2O4melanie150243.cif'
_cod_data_source_block /var/www/cod/tmp/uploads/1395833236.6-D290F29E9218B844.cif
_cod_original_cell_volume 554.68
_cod_database_code 1514018

loop_
_symmetry_equiv_pos_site_id
_symmetry_equiv_pos_as_xyz
1 'z+1/4, y+3/4, -x+3/4'
2 '-z+3/4, y+1/4, x+3/4'
3 'y+1/4, x+3/4, -z+3/4'
4 '-y+3/4, x+1/4, z+3/4'
5 'x+1/4, z+3/4, -y+3/4'
6 '-x+3/4, z+1/4, y+3/4'
7 'z+3/4, -y+3/4, x+1/4'
8 '-z+1/4, -y+1/4, -x+1/4'
9 'y+3/4, -x+3/4, z+1/4'
10 '-y+1/4, -x+1/4, -z+1/4'
11 'x+3/4, -z+3/4, y+1/4'
12 '-x+1/4, -z+1/4, -y+1/4'
13 '-y+1/2, -z, x+1/2'
14 '-y, z+1/2, -x+1/2'
15 'y+1/2, -z+1/2, -x'
16 'y, z, x'
17 'z+1/2, -x+1/2, -y'
18 '-z+1/2, -x, y+1/2'
19 '-z, x+1/2, -y+1/2'
20 'z, x, y'
21 '-x+1/2, -y, z+1/2'
22 '-x, y+1/2, -z+1/2'
23 'x+1/2, -y+1/2, -z'
24 'x, y, z'

loop_
_atom_site_label
_atom_site_type_symbol
_atom_site_symmetry_multiplicity
_atom_site_Wyckoff_symbol
_atom_site_fract_x
_atom_site_fract_y
_atom_site_fract_z
_atom_site_occupancy
_atom_site_attached_hydrogens
_atom_site_B_iso_or_equiv
Li1 Li1+ 8 c 0 0 0 1. 0 0
Li2 Li1+ 4 b 0.625 0.625 0.625 0.18 0 0
Mn1 Mn3+ 4 b 0.625 0.625 0.625 0.3134 0 0
Mn2 Mn4+ 4 b 0.625 0.625 0.625 0.5066 0 0
Mn3 Mn3+ 12 d 0.125 0.375 0.875 0.3822 0 0
Mn4 Mn4+ 12 d 0.125 0.375 0.875 0.6178 0 0
O1 O2- 8 c 0.3883 0.3883 0.3883 1. 0 0
O2 O2- 24 e 0.3883 0.8883 0.8883 1. 0 0

loop_
_atom_type_symbol
_atom_type_oxidation_number
Li1+ 1
Mn3+ 3
Mn4+ 4
O2- -2
